data_7210975
loop_
_publ_author_name
'Zhang, Liangliang'
'Guo, Jie'
'Meng, Qingguo'
'Wang, Rongming'
'Sun, Daofeng'

_publ_section_title
;
 Syntheses, structures and characteristics of four metal--organic
 coordination polymers based on 5-hydroxyisophthalic acid and N-containing
 auxiliary ligands
;
_journal_issue 45
_journal_name_full CrystEngComm
_journal_page_first 9578
_journal_paper_doi 10.1039/c3ce41035h
_journal_volume 15
_journal_year 2013
_chemical_formula_sum 'C18 H10 N2 Ni O7'
_chemical_formula_weight 424.99
_chemical_name_systematic
;
?
;
_space_group_IT_number 2
_symmetry_cell_setting triclinic
_symmetry_space_group_name_Hall '-P 1'
_symmetry_space_group_name_H-M 'P -1'
_atom_sites_solution_hydrogens geom
_atom_sites_solution_primary direct
_atom_sites_solution_secondary difmap
_audit_creation_method SHELXL-97
_cell_angle_alpha 74.521(9)
_cell_angle_beta 89.840(9)
_cell_angle_gamma 68.492(9)
_cell_formula_units_Z 2
_cell_length_a 10.163(6)
_cell_length_b 10.737(6)
_cell_length_c 11.300(6)
_cell_measurement_reflns_used 3113
_cell_measurement_temperature 293(2)
_cell_measurement_theta_max 27.3
_cell_measurement_theta_min 2.4
_cell_volume 1099.4(11)
_computing_cell_refinement 'APEX2 Software Suite'
_computing_data_collection 'APEX2 Software Suite (Bruker,2005)'
_computing_data_reduction 'APEX2 Software Suite'
_computing_molecular_graphics 'DIAMOND (Brandenburg, 2008)'
_computing_publication_material 'PLATON (Spek, 2003)'
_computing_structure_refinement 'SHELXL-97 (Sheldrick, 2008)'
_computing_structure_solution 'SHELXS-97 (Sheldrick, 2008)'
_diffrn_ambient_temperature 293(2)
_diffrn_measured_fraction_theta_full 0.979
_diffrn_measured_fraction_theta_max 0.979
_diffrn_measurement_device_type 'Bruker APEX2 CCD diffractometer'
_diffrn_measurement_method 'phi and omega scans'
_diffrn_radiation_monochromator graphite
_diffrn_radiation_source 'fine-focus sealed tube'
_diffrn_radiation_type MoK\a
_diffrn_radiation_wavelength 0.71073
_diffrn_reflns_av_R_equivalents 0.0262
_diffrn_reflns_av_sigmaI/netI 0.0568
_diffrn_reflns_limit_h_max 9
_diffrn_reflns_limit_h_min -12
_diffrn_reflns_limit_k_max 7
_diffrn_reflns_limit_k_min -12
_diffrn_reflns_limit_l_max 13
_diffrn_reflns_limit_l_min -13
_diffrn_reflns_number 5354
_diffrn_reflns_theta_full 25.00
_diffrn_reflns_theta_max 25.00
_diffrn_reflns_theta_min 1.88
_exptl_absorpt_coefficient_mu 0.919
_exptl_absorpt_correction_T_max 0.9137
_exptl_absorpt_correction_T_min 0.8376
_exptl_absorpt_correction_type multi-scan
_exptl_absorpt_process_details 'APEX2 Software Suite (Bruker,2005)'
_exptl_crystal_colour blue
_exptl_crystal_density_diffrn 1.284
_exptl_crystal_density_method 'not measured'
_exptl_crystal_description ' block'
_exptl_crystal_F_000 432
_exptl_crystal_size_max 0.20
_exptl_crystal_size_mid 0.10
_exptl_crystal_size_min 0.10
_platon_squeeze_details
;
;
_refine_diff_density_max 1.136
_refine_diff_density_min -0.712
_refine_diff_density_rms 0.112
_refine_ls_extinction_method none
_refine_ls_goodness_of_fit_ref 1.057
_refine_ls_hydrogen_treatment constr
_refine_ls_matrix_type full
_refine_ls_number_parameters 279
_refine_ls_number_reflns 3780
_refine_ls_number_restraints 48
_refine_ls_restrained_S_all 1.061
_refine_ls_R_factor_all 0.0618
_refine_ls_R_factor_gt 0.0547
_refine_ls_shift/su_max 0.001
_refine_ls_shift/su_mean 0.000
_refine_ls_structure_factor_coef Fsqd
_refine_ls_weighting_details 'calc w=1/[\s^2^(Fo^2^)+(0.1157P)^2^+0.0000P] where P=(Fo^2^+2Fc^2^)/3'
_refine_ls_weighting_scheme calc
_refine_ls_wR_factor_gt 0.1613
_refine_ls_wR_factor_ref 0.1670
_reflns_number_gt 3186
_reflns_number_total 3780
_reflns_threshold_expression >2sigma(I)
_cod_data_source_file c3ce41035h.txt
_cod_data_source_block upc2
_cod_depositor_comments
;
The following automatic conversions were performed:

'_symmetry_cell_setting' value 'Triclinic' changed to 'triclinic'
according to /home/saulius/struct/CIF-dictionaries/cif_core.dic
dictionary named 'cif_core.dic' version 2.4.2 from 2011-04-26.

Automatic conversion script
Id: cif_fix_values 1891 2012-01-12 08:04:46Z andrius 
;
_cod_original_cell_volume 1099.3(11)
_cod_database_code 7210975

loop_
_symmetry_equiv_pos_as_xyz
'x, y, z'
'-x, -y, -z'

loop_
_atom_site_label
_atom_site_type_symbol
_atom_site_fract_x
_atom_site_fract_y
_atom_site_fract_z
_atom_site_U_iso_or_equiv
_atom_site_adp_type
_atom_site_occupancy
_atom_site_symmetry_multiplicity
_atom_site_calc_flag
_atom_site_refinement_flags
Ni1 Ni 1.45363(4) 0.27041(5) 0.10636(4) 0.0226(2) Uani 1 1 d .
O1 O 0.6461(3) 0.0961(3) 0.1451(3) 0.0321(6) Uani 1 1 d .
O1W O 1.3018(3) 0.4698(3) 0.0598(3) 0.0351(7) Uani 1 1 d .
H1WA H 1.2174 0.4710 0.0405 0.053 Uiso 1 1 d R
H1WB H 1.3225 0.5244 -0.0041 0.053 Uiso 1 1 d R
O2 O 0.6513(3) 0.3065(3) 0.0900(2) 0.0299(6) Uani 1 1 d .
O2W O 0.9949(5) -0.3787(5) 0.1933(5) 0.0975(15) Uani 1 1 d .
O3 O 1.1622(3) -0.2362(3) 0.2119(5) 0.0758(13) Uani 1 1 d .
H3A H 1.1058 -0.2744 0.2108 0.114 Uiso 1 1 calc R
O4 O 1.1227(3) 0.3502(4) 0.0426(4) 0.0710(13) Uani 1 1 d .
O5 O 1.3172(3) 0.1703(3) 0.1403(2) 0.0308(6) Uani 1 1 d .
N1 N 1.4468(3) 0.2729(4) -0.0800(3) 0.0316(8) Uani 1 1 d .
N2 N 1.4564(4) 0.2709(4) -0.7051(2) 0.0348(8) Uani 1 1 d G
C15A C 1.5742(5) 0.2681(10) -0.6407(4) 0.046(3) Uani 0.30 1 d PGU
C16A C 1.5708(5) 0.2685(11) -0.5178(4) 0.050(3) Uani 0.30 1 d PGU
C12 C 1.4496(5) 0.2716(5) -0.4594(2) 0.0405(10) Uani 1 1 d G
C13A C 1.3318(5) 0.2744(11) -0.5238(4) 0.065(4) Uani 0.30 1 d PGU
C14A C 1.3352(5) 0.2740(11) -0.6467(4) 0.062(4) Uani 0.30 1 d PGU
C1 C 0.7155(4) 0.1745(4) 0.1211(3) 0.0270(8) Uani 1 1 d .
C2 C 0.8756(4) 0.1093(4) 0.1334(4) 0.0305(9) Uani 1 1 d .
C3 C 0.9543(4) 0.1942(4) 0.1123(4) 0.0347(9) Uani 1 1 d .
H3 H 0.9082 0.2909 0.0887 0.042 Uiso 1 1 calc R
C4 C 1.1024(4) 0.1330(4) 0.1268(4) 0.0341(9) Uani 1 1 d .
C5 C 1.1867(4) 0.2253(4) 0.1011(4) 0.0368(10) Uani 1 1 d .
C6 C 1.1700(4) -0.0125(5) 0.1620(4) 0.0420(11) Uani 1 1 d .
H6 H 1.2687 -0.0538 0.1739 0.050 Uiso 1 1 calc R
C7 C 1.0906(4) -0.0953(4) 0.1791(5) 0.0429(11) Uani 1 1 d .
C8 C 0.9428(4) -0.0339(4) 0.1643(4) 0.0393(10) Uani 1 1 d .
H8 H 0.8894 -0.0896 0.1753 0.047 Uiso 1 1 calc R
C9 C 1.4195(5) 0.1760(4) -0.1161(4) 0.0369(10) Uani 1 1 d .
H9 H 1.4004 0.1074 -0.0573 0.044 Uiso 1 1 calc R
C10 C 1.4183(5) 0.1728(5) -0.2375(4) 0.0407(10) Uani 1 1 d .
H10 H 1.3995 0.1025 -0.2585 0.049 Uiso 1 1 calc R
C11 C 1.4448(5) 0.2729(5) -0.3272(4) 0.0375(10) Uani 1 1 d .
C13 C 1.5192(10) 0.1564(8) -0.4902(7) 0.067(2) Uani 0.70 1 d PU
C14 C 1.5217(10) 0.1605(8) -0.6132(6) 0.065(2) Uani 0.70 1 d PU
C15 C 1.3692(7) 0.3880(8) -0.6743(6) 0.0485(16) Uani 0.70 1 d PU
C16 C 1.3628(8) 0.3916(8) -0.5521(6) 0.0513(16) Uani 0.70 1 d PU
C17 C 1.4693(8) 0.3753(6) -0.2898(5) 0.0718(19) Uani 1 1 d .
H17 H 1.4846 0.4472 -0.3474 0.086 Uiso 1 1 calc R
C18 C 1.4710(7) 0.3710(6) -0.1662(4) 0.0609(16) Uani 1 1 d .
H18 H 1.4899 0.4399 -0.1426 0.073 Uiso 1 1 calc R

loop_
_atom_site_aniso_label
_atom_site_aniso_U_11
_atom_site_aniso_U_22
_atom_site_aniso_U_33
_atom_site_aniso_U_23
_atom_site_aniso_U_13
_atom_site_aniso_U_12
Ni1 0.0174(3) 0.0314(3) 0.0210(3) -0.0053(2) 0.00168(18) -0.0131(2)
O1 0.0192(13) 0.0329(15) 0.0461(17) -0.0053(13) 0.0023(11) -0.0161(12)
O1W 0.0266(14) 0.0352(16) 0.0411(17) -0.0030(13) 0.0025(12) -0.0146(12)
O2 0.0201(12) 0.0328(16) 0.0361(15) -0.0050(12) 0.0015(11) -0.0128(12)
O2W 0.101(4) 0.090(4) 0.120(4) -0.028(3) 0.004(3) -0.060(3)
O3 0.0308(17) 0.035(2) 0.153(4) -0.016(2) -0.001(2) -0.0105(15)
O4 0.0303(17) 0.039(2) 0.128(4) 0.011(2) -0.0160(19) -0.0192(15)
O5 0.0182(13) 0.0379(16) 0.0363(15) -0.0052(12) 0.0016(11) -0.0146(12)
N1 0.0295(17) 0.041(2) 0.0259(17) -0.0064(15) 0.0022(13) -0.0180(15)
N2 0.0364(18) 0.045(2) 0.0272(18) -0.0088(16) 0.0037(14) -0.0211(17)
C15A 0.054(6) 0.064(7) 0.023(5) -0.015(5) 0.001(5) -0.023(5)
C16A 0.053(6) 0.069(7) 0.024(5) -0.011(5) 0.000(5) -0.022(6)
C12 0.058(3) 0.042(3) 0.026(2) -0.0074(19) 0.0048(19) -0.026(2)
C13A 0.068(7) 0.087(7) 0.037(6) -0.017(6) 0.000(5) -0.028(6)
C14A 0.067(7) 0.086(7) 0.032(6) -0.019(6) 0.007(5) -0.027(6)
C1 0.0212(18) 0.031(2) 0.029(2) -0.0040(16) 0.0017(15) -0.0127(16)
C2 0.0188(18) 0.036(2) 0.038(2) -0.0045(18) 0.0001(15) -0.0157(17)
C3 0.0223(19) 0.030(2) 0.050(3) -0.0051(19) 0.0004(17) -0.0114(17)
C4 0.0179(18) 0.040(2) 0.045(2) -0.0066(19) 0.0015(16) -0.0154(17)
C5 0.0202(19) 0.040(3) 0.049(3) -0.007(2) 0.0007(17) -0.0149(18)
C6 0.0199(19) 0.043(3) 0.060(3) -0.010(2) -0.0008(18) -0.0117(18)
C7 0.024(2) 0.030(2) 0.068(3) -0.004(2) 0.0014(19) -0.0093(18)
C8 0.025(2) 0.034(2) 0.059(3) -0.004(2) 0.0019(18) -0.0178(18)
C9 0.048(2) 0.038(2) 0.032(2) -0.0099(19) 0.0096(18) -0.025(2)
C10 0.061(3) 0.046(3) 0.030(2) -0.018(2) 0.009(2) -0.032(2)
C11 0.052(3) 0.042(3) 0.025(2) -0.0096(19) 0.0037(18) -0.026(2)
C13 0.093(5) 0.051(4) 0.030(3) -0.011(3) -0.003(3) 0.001(4)
C14 0.093(5) 0.043(4) 0.032(3) -0.003(3) -0.002(3) 0.001(4)
C15 0.055(4) 0.057(4) 0.029(3) -0.017(3) 0.006(3) -0.013(3)
C16 0.067(4) 0.051(4) 0.028(3) -0.012(3) 0.003(3) -0.013(3)
C17 0.145(6) 0.073(4) 0.031(3) -0.015(3) 0.019(3) -0.080(4)
C18 0.112(5) 0.073(4) 0.031(3) -0.018(2) 0.013(3) -0.071(4)

loop_
_atom_type_symbol
_atom_type_description
_atom_type_scat_dispersion_real
_atom_type_scat_dispersion_imag
_atom_type_scat_source
C C 0.0033 0.0016 'International Tables Vol C Tables 4.2.6.8 and 6.1.1.4'
H H 0.0000 0.0000 'International Tables Vol C Tables 4.2.6.8 and 6.1.1.4'
N N 0.0061 0.0033 'International Tables Vol C Tables 4.2.6.8 and 6.1.1.4'
Ni Ni 0.3393 1.1124 'International Tables Vol C Tables 4.2.6.8 and 6.1.1.4'
O O 0.0106 0.0060 'International Tables Vol C Tables 4.2.6.8 and 6.1.1.4'

loop_
_geom_angle_atom_site_label_1
_geom_angle_atom_site_label_2
_geom_angle_atom_site_label_3
_geom_angle
_geom_angle_site_symmetry_1
_geom_angle_site_symmetry_3
O5 Ni1 O1W 96.54(12) . .
O5 Ni1 O1 99.05(11) . 1_655
O1W Ni1 O1 164.41(10) . 1_655
O5 Ni1 N1 91.50(12) . .
O1W Ni1 N1 89.96(12) . .
O1 Ni1 N1 89.97(12) 1_655 .
O5 Ni1 N2 88.14(11) . 1_556
O1W Ni1 N2 89.03(12) . 1_556
O1 Ni1 N2 91.14(12) 1_655 1_556
N1 Ni1 N2 178.88(12) . 1_556
O5 Ni1 O2 160.82(11) . 1_655
O1W Ni1 O2 102.61(11) . 1_655
O1 Ni1 O2 61.80(10) 1_655 1_655
N1 Ni1 O2 89.52(11) . 1_655
N2 Ni1 O2 91.17(11) 1_556 1_655
O5 Ni1 C1 129.85(12) . 1_655
O1W Ni1 C1 133.60(12) . 1_655
O1 Ni1 C1 30.81(11) 1_655 1_655
N1 Ni1 C1 89.41(12) . 1_655
N2 Ni1 C1 91.63(13) 1_556 1_655
O2 Ni1 C1 30.99(11) 1_655 1_655
C1 O1 Ni1 90.8(2) . 1_455
Ni1 O1W H1WA 111.4 . .
Ni1 O1W H1WB 111.1 . .
H1WA O1W H1WB 107.6 . .
C1 O2 Ni1 87.0(2) . 1_455
C7 O3 H3A 109.5 . .
C5 O5 Ni1 124.4(3) . .
C18 N1 C9 117.4(4) . .
C18 N1 Ni1 121.1(3) . .
C9 N1 Ni1 121.5(3) . .
C14 N2 C15 116.0(5) . .
C14 N2 C15A 62.9(5) . .
C15 N2 C15A 91.3(4) . .
C14 N2 C14A 84.6(5) . .
C15 N2 C14A 58.3(5) . .
C15A N2 C14A 120.0 . .
C14 N2 Ni1 123.9(4) . 1_554
C15 N2 Ni1 119.4(3) . 1_554
C15A N2 Ni1 122.17(18) . 1_554
C14A N2 Ni1 117.83(18) . 1_554
C16A C15A N2 120.0 . .
C16A C15A C14 89.1(3) . .
N2 C15A C14 55.5(4) . .
C16A C15A C15 90.0(2) . .
N2 C15A C15 44.2(3) . .
C14 C15A C15 82.5(4) . .
C16A C15A C13 45.9(3) . .
N2 C15A C13 86.8(3) . .
C14 C15A C13 43.3(4) . .
C15 C15A C13 85.3(3) . .
C15A C16A C12 120.0 . .
C15A C16A C13 90.4(3) . .
C12 C16A C13 55.4(4) . .
C15A C16A C14 45.8(3) . .
C12 C16A C14 86.4(3) . .
C13 C16A C14 44.7(4) . .
C15A C16A C16 90.0(2) . .
C12 C16A C16 44.4(3) . .
C13 C16A C16 83.9(4) . .
C14 C16A C16 85.0(3) . .
C13 C12 C16A 64.3(5) . .
C13 C12 C13A 85.0(5) . .
C16A C12 C13A 120.0 . .
C13 C12 C16 118.7(5) . .
C16A C12 C16 91.9(5) . .
C13A C12 C16 58.3(5) . .
C13 C12 C11 121.7(5) . .
C16A C12 C11 120.3(3) . .
C13A C12 C11 119.7(3) . .
C16 C12 C11 119.1(4) . .
C16 C13A C14A 90.0(3) . .
C16 C13A C12 61.6(4) . .
C14A C13A C12 120.0 . .
C16 C13A C13 93.4(5) . .
C14A C13A C13 90.3(2) . .
C12 C13A C13 45.8(3) . .
C16 C13A C15 45.9(4) . .
C14A C13A C15 44.1(3) . .
C12 C13A C15 90.9(3) . .
C13 C13A C15 91.7(3) . .
C15 C14A C13A 90.0(3) . .
C15 C14A N2 60.5(4) . .
C13A C14A N2 120.0 . .
C15 C14A C14 90.8(4) . .
C13A C14A C14 89.3(3) . .
N2 C14A C14 45.6(3) . .
C15 C14A C16 45.6(4) . .
C13A C14A C16 44.4(3) . .
N2 C14A C16 91.4(3) . .
C14 C14A C16 91.0(4) . .
O1 C1 O2 120.4(3) . .
O1 C1 C2 119.0(3) . .
O2 C1 C2 120.6(3) . .
O1 C1 Ni1 58.37(19) . 1_455
O2 C1 Ni1 62.02(18) . 1_455
C2 C1 Ni1 177.3(3) . 1_455
C8 C2 C3 120.6(3) . .
C8 C2 C1 119.6(3) . .
C3 C2 C1 119.8(4) . .
C4 C3 C2 119.5(4) . .
C4 C3 H3 120.3 . .
C2 C3 H3 120.3 . .
C3 C4 C6 119.6(4) . .
C3 C4 C5 119.2(4) . .
C6 C4 C5 121.2(3) . .
O4 C5 O5 124.8(4) . .
O4 C5 C4 117.6(3) . .
O5 C5 C4 117.6(4) . .
C7 C6 C4 120.3(4) . .
C7 C6 H6 119.9 . .
C4 C6 H6 119.9 . .
O3 C7 C6 117.7(4) . .
O3 C7 C8 122.3(4) . .
C6 C7 C8 120.0(4) . .
C2 C8 C7 120.0(4) . .
C2 C8 H8 120.0 . .
C7 C8 H8 120.0 . .
N1 C9 C10 122.8(4) . .
N1 C9 H9 118.6 . .
C10 C9 H9 118.6 . .
C11 C10 C9 120.3(4) . .
C11 C10 H10 119.8 . .
C9 C10 H10 119.8 . .
C10 C11 C17 116.7(4) . .
C10 C11 C12 122.5(4) . .
C17 C11 C12 120.8(4) . .
C12 C13 C14 119.6(6) . .
C12 C13 C16A 60.3(4) . .
C14 C13 C16A 88.0(6) . .
C12 C13 C13A 49.1(3) . .
C14 C13 C13A 88.9(5) . .
C16A C13 C13A 93.9(4) . .
C12 C13 C15A 90.2(5) . .
C14 C13 C15A 44.3(5) . .
C16A C13 C15A 43.7(3) . .
C13A C13 C15A 92.6(3) . .
N2 C14 C13 125.0(7) . .
N2 C14 C15A 61.7(4) . .
C13 C14 C15A 92.4(7) . .
N2 C14 C14A 49.8(3) . .
C13 C14 C14A 91.4(6) . .
C15A C14 C14A 96.0(4) . .
N2 C14 C16A 92.9(5) . .
C13 C14 C16A 47.3(5) . .
C15A C14 C16A 45.1(3) . .
C14A C14 C16A 94.8(4) . .
C14A C15 N2 61.2(4) . .
C14A C15 C16 90.6(5) . .
N2 C15 C16 121.7(6) . .
C14A C15 C13A 45.8(3) . .
N2 C15 C13A 91.5(5) . .
C16 C15 C13A 44.8(4) . .
C14A C15 C15A 90.6(4) . .
N2 C15 C15A 44.6(3) . .
C16 C15 C15A 91.3(5) . .
C13A C15 C15A 90.4(3) . .
C13A C16 C15 89.3(5) . .
C13A C16 C12 60.1(4) . .
C15 C16 C12 118.0(6) . .
C13A C16 C14A 45.5(3) . .
C15 C16 C14A 43.8(4) . .
C12 C16 C14A 90.1(5) . .
C13A C16 C16A 88.8(4) . .
C15 C16 C16A 88.6(5) . .
C12 C16 C16A 43.7(3) . .
C14A C16 C16A 89.1(3) . .
C11 C17 C18 120.0(4) . .
C11 C17 H17 120.0 . .
C18 C17 H17 120.0 . .
N1 C18 C17 122.8(4) . .
N1 C18 H18 118.6 . .
C17 C18 H18 118.6 . .

loop_
_geom_bond_atom_site_label_1
_geom_bond_atom_site_label_2
_geom_bond_distance
_geom_bond_site_symmetry_2
Ni1 O5 2.024(3) .
Ni1 O1W 2.055(3) .
Ni1 O1 2.098(3) 1_655
Ni1 N1 2.100(3) .
Ni1 N2 2.132(3) 1_556
Ni1 O2 2.179(3) 1_655
Ni1 C1 2.464(4) 1_655
O1 C1 1.262(4) .
O1 Ni1 2.098(3) 1_455
O1W H1WA 0.8801 .
O1W H1WB 0.8789 .
O2 C1 1.271(5) .
O2 Ni1 2.179(3) 1_455
O3 C7 1.361(5) .
O3 H3A 0.8200 .
O4 C5 1.244(5) .
O5 C5 1.262(5) .
N1 C18 1.327(5) .
N1 C9 1.329(5) .
N2 C14 1.301(8) .
N2 C15 1.380(7) .
N2 C15A 1.3900 .
N2 C14A 1.3900 .
N2 Ni1 2.132(3) 1_554
C15A C16A 1.3900 .
C15A C14 1.406(12) .
C15A C15 1.980(9) .
C15A C13 2.011(10) .
C16A C12 1.3900 .
C16A C13 1.443(12) .
C16A C14 1.962(10) .
C16A C16 2.012(10) .
C12 C13 1.318(9) .
C12 C13A 1.3900 .
C12 C16 1.410(8) .
C12 C11 1.498(5) .
C13A C16 1.364(11) .
C13A C14A 1.3900 .
C13A C13 1.831(10) .
C13A C15 1.937(9) .
C14A C15 1.349(11) .
C14A C14 1.812(10) .
C14A C16 1.948(10) .
C1 C2 1.507(5) .
C1 Ni1 2.464(4) 1_455
C2 C8 1.377(6) .
C2 C3 1.395(5) .
C3 C4 1.394(5) .
C3 H3 0.9300 .
C4 C6 1.398(6) .
C4 C5 1.507(5) .
C6 C7 1.382(6) .
C6 H6 0.9300 .
C7 C8 1.391(6) .
C8 H8 0.9300 .
C9 C10 1.380(6) .
C9 H9 0.9300 .
C10 C11 1.373(6) .
C10 H10 0.9300 .
C11 C17 1.378(6) .
C13 C14 1.380(10) .
C15 C16 1.392(9) .
C17 C18 1.385(7) .
C17 H17 0.9300 .
C18 H18 0.9300 .

loop_
_geom_hbond_atom_site_label_D
_geom_hbond_atom_site_label_H
_geom_hbond_atom_site_label_A
_geom_hbond_distance_DH
_geom_hbond_distance_HA
_geom_hbond_distance_DA
_geom_hbond_angle_DHA
_geom_hbond_site_symmetry_A
O1W H1WA O4 0.88 1.87 2.617(4) 141.1 .
O3 H3A O2W 0.82 1.90 2.713(5) 171.0 .
O1W H1WB O2 0.88 1.93 2.744(4) 153.4 2_765

loop_
_platon_squeeze_void_nr
_platon_squeeze_void_average_x
_platon_squeeze_void_average_y
_platon_squeeze_void_average_z
_platon_squeeze_void_volume
_platon_squeeze_void_count_electrons
_platon_squeeze_void_content
1 0.000 -0.011 0.500 229 45 ' '
